data_4326289
loop_
_publ_author_name
'Miguel Clemente-Le\'on'
'Eugenio Coronado'
'Maurici L\'opez-Jord\`a'
'Jo\~ao C. Waerenborgh'

_publ_section_title
;
 Multifunctional Magnetic Materials Obtained by Insertion of
 Spin-Crossover FeIII Complexes into Chiral 3D Bimetallic Oxalate-Based
 Ferromagnets
;
_journal_name_full 'Inorganic Chemistry'
_journal_page_first 9122
_journal_page_last 9130
_journal_paper_doi 10.1021/ic201293f
_journal_volume 50
_journal_year 2011
_chemical_formula_sum 'C26 H22 Br2 Cr Fe Mn N4 O14'
_chemical_formula_weight 937.09
_chemical_name_systematic
;
 ?
;
_space_group_IT_number 19
_symmetry_cell_setting orthorhombic
_symmetry_space_group_name_Hall 'P 2ac 2ab'
_symmetry_space_group_name_H-M 'P 21 21 21'
_atom_sites_solution_hydrogens geom
_atom_sites_solution_primary direct
_atom_sites_solution_secondary difmap
_audit_creation_method SHELXL-97
_cell_angle_alpha 90.00
_cell_angle_beta 90.00
_cell_angle_gamma 90.00
_cell_formula_units_Z 4
_cell_length_a 13.6797(11)
_cell_length_b 15.2785(9)
_cell_length_c 16.0478(13)
_cell_measurement_temperature 120(2)
_cell_volume 3354.1(4)
_computing_structure_refinement 'SHELXL-97 (Sheldrick, 2008)'
_diffrn_ambient_temperature 120(2)
_diffrn_measured_fraction_theta_full 0.975
_diffrn_measured_fraction_theta_max 0.975
_diffrn_measurement_device_type 'Xcalibur, Sapphire3, Gemini'
_diffrn_measurement_method '\w scans'
_diffrn_radiation_monochromator graphite
_diffrn_radiation_source 'fine-focus sealed tube'
_diffrn_radiation_type MoK\a
_diffrn_radiation_wavelength 0.71073
_diffrn_reflns_av_R_equivalents 0.0658
_diffrn_reflns_av_sigmaI/netI 0.0877
_diffrn_reflns_limit_h_max 17
_diffrn_reflns_limit_h_min -11
_diffrn_reflns_limit_k_max 19
_diffrn_reflns_limit_k_min -19
_diffrn_reflns_limit_l_max 11
_diffrn_reflns_limit_l_min -20
_diffrn_reflns_number 15601
_diffrn_reflns_theta_full 26.45
_diffrn_reflns_theta_max 26.45
_diffrn_reflns_theta_min 2.87
_exptl_absorpt_coefficient_mu 3.570
_exptl_absorpt_correction_T_max 0.7394
_exptl_absorpt_correction_T_min 0.6348
_exptl_absorpt_correction_type multi-scan
_exptl_crystal_colour brown
_exptl_crystal_density_diffrn 1.856
_exptl_crystal_description rhombic
_exptl_crystal_F_000 1852
_exptl_crystal_size_max 0.14
_exptl_crystal_size_mid 0.13
_exptl_crystal_size_min 0.09
_refine_diff_density_max 0.853
_refine_diff_density_min -0.891
_refine_diff_density_rms 0.098
_refine_ls_abs_structure_details 'Flack H D (1983), Acta Cryst. A39, 876-881'
_refine_ls_abs_structure_Flack 0.025(13)
_refine_ls_extinction_method none
_refine_ls_goodness_of_fit_ref 1.032
_refine_ls_hydrogen_treatment constr
_refine_ls_matrix_type full
_refine_ls_number_parameters 440
_refine_ls_number_reflns 6553
_refine_ls_number_restraints 0
_refine_ls_restrained_S_all 1.032
_refine_ls_R_factor_all 0.0942
_refine_ls_R_factor_gt 0.0560
_refine_ls_shift/su_max 0.001
_refine_ls_shift/su_mean 0.000
_refine_ls_structure_factor_coef Fsqd
_refine_ls_weighting_details 'calc w=1/[\s^2^(Fo^2^)+(0.0358P)^2^+2.0905P] where P=(Fo^2^+2Fc^2^)/3'
_refine_ls_weighting_scheme calc
_refine_ls_wR_factor_gt 0.0941
_refine_ls_wR_factor_ref 0.1076
_reflns_number_gt 4635
_reflns_number_total 6553
_reflns_threshold_expression >2\s(I)
_cod_data_source_file ic201293f_si_002.cif
_cod_data_source_block mlj160z08
_cod_database_code 4326289

loop_
_symmetry_equiv_pos_as_xyz
'x, y, z'
'-x+1/2, -y, z+1/2'
'x+1/2, -y+1/2, -z'
'-x, y+1/2, -z+1/2'

loop_
_atom_site_label
_atom_site_type_symbol
_atom_site_fract_x
_atom_site_fract_y
_atom_site_fract_z
_atom_site_U_iso_or_equiv
_atom_site_adp_type
_atom_site_occupancy
_atom_site_symmetry_multiplicity
_atom_site_calc_flag
_atom_site_refinement_flags
_atom_site_disorder_assembly
_atom_site_disorder_group
C1 C 0.9514(5) 0.1700(4) 0.6156(5) 0.0339(18) Uani 1 1 d . A .
C2 C 0.9647(6) 0.1842(4) 0.7011(5) 0.047(2) Uani 1 1 d . . .
H2 H 0.9533 0.2395 0.7232 0.056 Uiso 1 1 calc R . .
C3 C 0.9946(6) 0.1174(4) 0.7532(5) 0.052(2) Uani 1 1 d . . .
H3 H 1.0042 0.1280 0.8097 0.062 Uiso 1 1 calc R . .
C4 C 1.0102(6) 0.0343(5) 0.7207(5) 0.051(2) Uani 1 1 d . . .
C5 C 0.9964(6) 0.0183(4) 0.6391(5) 0.044(2) Uani 1 1 d . . .
H5 H 1.0067 -0.0380 0.6188 0.052 Uiso 1 1 calc R . .
C6 C 0.9667(5) 0.0848(4) 0.5839(5) 0.0339(17) Uani 1 1 d . . .
C7 C 0.9489(6) 0.0639(5) 0.4981(5) 0.048(2) Uani 1 1 d . A .
H7 H 0.9611 0.0065 0.4816 0.057 Uiso 1 1 calc R . .
C8A C 0.9246(9) 0.0945(6) 0.3473(7) 0.020(3) Uiso 0.59(2) 1 d P A 1
H8A1 H 0.9319 0.0320 0.3389 0.025 Uiso 0.59(2) 1 calc PR A 1
H8A2 H 0.9794 0.1244 0.3215 0.025 Uiso 0.59(2) 1 calc PR A 1
C9A C 0.8256(11) 0.1277(7) 0.3109(8) 0.029(4) Uiso 0.59(2) 1 d P A 1
H9A1 H 0.8251 0.1234 0.2506 0.035 Uiso 0.59(2) 1 calc PR A 1
H9A2 H 0.7712 0.0943 0.3331 0.035 Uiso 0.59(2) 1 calc PR A 1
C8B C 0.8687(18) 0.0719(13) 0.3751(13) 0.049(7) Uiso 0.41(2) 1 d P A 2
H8B1 H 0.9038 0.0195 0.3589 0.059 Uiso 0.41(2) 1 calc PR A 2
H8B2 H 0.8025 0.0562 0.3908 0.059 Uiso 0.41(2) 1 calc PR A 2
C9B C 0.8690(18) 0.1331(11) 0.3120(13) 0.036(6) Uiso 0.41(2) 1 d P A 2
H9B1 H 0.8347 0.1095 0.2641 0.043 Uiso 0.41(2) 1 calc PR A 2
H9B2 H 0.9360 0.1445 0.2954 0.043 Uiso 0.41(2) 1 calc PR A 2
C10 C 0.7142(5) 0.2378(5) 0.3391(5) 0.047(2) Uani 1 1 d . A .
H10A H 0.6821 0.2061 0.2945 0.056 Uiso 1 1 calc R . .
H10B H 0.7024 0.2998 0.3314 0.056 Uiso 1 1 calc R . .
C11 C 0.6748(5) 0.2084(4) 0.4226(4) 0.0363(17) Uani 1 1 d . A .
H11A H 0.6080 0.2284 0.4298 0.044 Uiso 1 1 calc R . .
H11B H 0.6756 0.1450 0.4264 0.044 Uiso 1 1 calc R . .
C12A C 0.7035(9) 0.3515(7) 0.4921(8) 0.033(4) Uiso 0.618(16) 1 d P A 1
H12A H 0.6918 0.3748 0.4368 0.040 Uiso 0.618(16) 1 calc PR A 1
H12B H 0.6440 0.3570 0.5246 0.040 Uiso 0.618(16) 1 calc PR A 1
C13A C 0.7878(8) 0.4000(7) 0.5344(7) 0.026(3) Uiso 0.618(16) 1 d P A 1
H13A H 0.7774 0.4628 0.5337 0.031 Uiso 0.618(16) 1 calc PR A 1
H13B H 0.7966 0.3807 0.5915 0.031 Uiso 0.618(16) 1 calc PR A 1
C12B C 0.7196(16) 0.3015(12) 0.5465(14) 0.045(7) Uiso 0.382(16) 1 d P A 2
H12C H 0.7576 0.2897 0.5962 0.054 Uiso 0.382(16) 1 calc PR A 2
H12D H 0.6505 0.3036 0.5602 0.054 Uiso 0.382(16) 1 calc PR A 2
C13B C 0.7535(14) 0.3823(11) 0.5014(13) 0.025(5) Uiso 0.382(16) 1 d P A 2
H13C H 0.7399 0.4336 0.5350 0.030 Uiso 0.382(16) 1 calc PR A 2
H13D H 0.7184 0.3880 0.4492 0.030 Uiso 0.382(16) 1 calc PR A 2
C14 C 0.9321(6) 0.4368(6) 0.4788(5) 0.051(2) Uani 1 1 d . A .
H14 H 0.9150 0.4909 0.5012 0.061 Uiso 1 1 calc R . .
C15 C 1.0281(6) 0.4291(5) 0.4415(4) 0.0422(19) Uani 1 1 d . . .
C16 C 1.0908(6) 0.5005(5) 0.4459(5) 0.050(2) Uani 1 1 d . . .
H16 H 1.0716 0.5501 0.4753 0.060 Uiso 1 1 calc R . .
C17 C 1.1806(6) 0.4994(5) 0.4075(5) 0.050(2) Uani 1 1 d . . .
C18 C 1.2072(5) 0.4276(6) 0.3601(5) 0.054(2) Uani 1 1 d . . .
H18 H 1.2659 0.4283 0.3310 0.064 Uiso 1 1 calc R . .
C19 C 1.1470(5) 0.3543(6) 0.3555(5) 0.052(2) Uani 1 1 d . . .
H19 H 1.1665 0.3058 0.3247 0.063 Uiso 1 1 calc R . .
C20 C 1.0566(6) 0.3534(6) 0.3974(5) 0.048(2) Uani 1 1 d . A .
C21 C 1.1541(5) 0.0403(4) 0.2962(4) 0.0300(16) Uani 1 1 d . . .
C22 C 1.1686(5) -0.0241(4) 0.2234(4) 0.0284(16) Uani 1 1 d . . .
C23 C 1.1646(5) -0.1429(4) 0.5234(4) 0.0264(16) Uani 1 1 d . . .
C24 C 1.2600(6) -0.1420(4) 0.4747(4) 0.0302(17) Uani 1 1 d . . .
C25 C 0.9926(5) 0.2284(4) 0.1542(4) 0.0282(16) Uani 1 1 d . . .
C26 C 1.0677(6) 0.3040(4) 0.1581(4) 0.0299(17) Uani 1 1 d . . .
N1 N 0.9178(5) 0.1169(4) 0.4417(4) 0.055(2) Uani 1 1 d . . .
N2 N 0.8205(4) 0.2199(3) 0.3379(3) 0.0292(13) Uani 1 1 d . . .
H2A H 0.8488 0.2540 0.2982 0.035 Uiso 1 1 calc R A 1
N3 N 0.7384(5) 0.2469(5) 0.4867(4) 0.058(2) Uani 1 1 d . . .
H3A H 0.7293 0.2197 0.5365 0.070 Uiso 1 1 calc R A 1
N4 N 0.8695(5) 0.3757(4) 0.4835(4) 0.053(2) Uani 1 1 d . . .
O1 O 0.9259(3) 0.2371(3) 0.5683(3) 0.0366(12) Uani 1 1 d . . .
O2 O 1.0035(4) 0.2798(4) 0.3949(3) 0.0546(16) Uani 1 1 d . . .
O3 O 1.1255(4) 0.0069(3) 0.3651(3) 0.0355(12) Uani 1 1 d . . .
O4 O 1.1510(3) -0.1043(3) 0.2425(3) 0.0307(12) Uani 1 1 d . . .
O5 O 1.1723(4) 0.1188(2) 0.2833(3) 0.0332(11) Uani 1 1 d . . .
O6 O 1.1928(4) 0.0042(3) 0.1555(3) 0.0317(11) Uani 1 1 d . . .
O7 O 1.0871(3) -0.1323(3) 0.4810(3) 0.0306(11) Uani 1 1 d . . .
O8 O 1.2512(3) -0.1341(3) 0.3961(3) 0.0309(11) Uani 1 1 d . . .
O9 O 1.1681(4) -0.1529(3) 0.6011(3) 0.0344(11) Uani 1 1 d . . .
O10 O 1.3379(4) -0.1454(3) 0.5131(3) 0.0335(11) Uani 1 1 d . . .
O11 O 1.0242(3) 0.1526(3) 0.1546(3) 0.0349(12) Uani 1 1 d . . .
O12 O 1.1550(4) 0.2875(3) 0.1601(3) 0.0330(12) Uani 1 1 d . . .
O13 O 0.9026(3) 0.2514(3) 0.1553(3) 0.0325(11) Uani 1 1 d . . .
O14 O 0.9717(3) -0.1201(2) 0.3397(3) 0.0320(11) Uani 1 1 d . . .
Cr Cr 1.11390(9) -0.12189(6) 0.36067(7) 0.0293(3) Uani 1 1 d . . .
Mn Mn 1.18526(8) 0.14845(6) 0.14942(7) 0.0331(3) Uani 1 1 d . . .
Fe Fe 0.88780(7) 0.24660(6) 0.45406(6) 0.0322(2) Uani 1 1 d . A .
Br1 Br 1.04679(10) -0.05778(6) 0.79455(6) 0.0827(4) Uani 1 1 d . . .
Br2 Br 1.26655(7) 0.59622(6) 0.41812(7) 0.0723(3) Uani 1 1 d . . .

loop_
_atom_site_aniso_label
_atom_site_aniso_U_11
_atom_site_aniso_U_22
_atom_site_aniso_U_33
_atom_site_aniso_U_23
_atom_site_aniso_U_13
_atom_site_aniso_U_12
C1 0.031(4) 0.027(4) 0.044(5) 0.004(3) 0.002(4) 0.005(3)
C2 0.072(6) 0.022(3) 0.046(5) 0.005(3) -0.006(5) 0.003(4)
C3 0.080(6) 0.035(4) 0.040(5) -0.002(4) 0.004(5) 0.004(4)
C4 0.074(7) 0.035(4) 0.045(5) 0.016(4) 0.007(5) 0.011(4)
C5 0.053(5) 0.026(4) 0.052(5) -0.005(4) 0.009(5) 0.008(3)
C6 0.034(4) 0.026(3) 0.042(4) 0.005(3) 0.012(4) 0.003(3)
C7 0.054(5) 0.027(4) 0.062(6) -0.011(4) -0.015(5) 0.014(4)
C10 0.029(4) 0.070(5) 0.042(5) 0.009(4) -0.002(4) -0.007(4)
C11 0.029(4) 0.043(4) 0.037(4) -0.002(3) 0.001(4) 0.002(3)
C14 0.062(6) 0.053(5) 0.038(5) 0.022(4) 0.019(5) 0.033(5)
C15 0.045(5) 0.065(5) 0.017(4) 0.009(4) 0.001(4) 0.014(4)
C16 0.046(5) 0.064(5) 0.039(5) 0.009(4) -0.003(5) 0.017(4)
C17 0.034(5) 0.075(6) 0.041(5) 0.001(4) -0.016(5) 0.011(4)
C18 0.018(4) 0.106(7) 0.037(5) -0.017(5) -0.004(4) 0.007(4)
C19 0.025(4) 0.105(7) 0.028(4) -0.022(5) 0.001(4) 0.013(4)
C20 0.041(5) 0.077(6) 0.026(4) -0.003(4) -0.008(4) 0.008(5)
C21 0.042(4) 0.024(3) 0.024(4) 0.001(3) -0.009(4) -0.001(3)
C22 0.035(4) 0.028(3) 0.023(4) -0.005(3) -0.011(4) 0.000(3)
C23 0.044(5) 0.011(3) 0.024(4) -0.003(3) 0.001(4) 0.002(3)
C24 0.046(5) 0.015(3) 0.030(4) 0.003(3) -0.004(4) -0.001(3)
C25 0.050(5) 0.023(3) 0.011(3) -0.003(3) 0.005(4) -0.009(3)
C26 0.053(5) 0.019(3) 0.017(4) 0.000(3) 0.006(4) -0.001(3)
N1 0.086(5) 0.032(3) 0.048(4) -0.017(3) -0.030(4) 0.024(3)
N2 0.032(3) 0.032(3) 0.024(3) 0.011(2) 0.009(3) 0.000(2)
N3 0.037(4) 0.106(6) 0.031(4) -0.022(4) 0.003(3) -0.009(4)
N4 0.051(4) 0.062(4) 0.047(4) 0.034(4) 0.032(4) 0.037(4)
O1 0.043(3) 0.024(2) 0.043(3) -0.002(2) -0.001(3) 0.002(2)
O2 0.033(3) 0.087(4) 0.044(4) -0.023(3) 0.003(3) 0.011(3)
O3 0.066(4) 0.024(2) 0.017(2) -0.0038(19) -0.005(3) -0.004(2)
O4 0.057(3) 0.018(2) 0.017(2) -0.0003(19) -0.006(2) 0.003(2)
O5 0.052(3) 0.019(2) 0.029(3) -0.007(2) -0.004(3) -0.008(2)
O6 0.047(3) 0.027(2) 0.021(3) 0.001(2) 0.003(3) 0.001(2)
O7 0.036(3) 0.031(2) 0.025(2) -0.001(2) -0.001(2) 0.004(2)
O8 0.043(3) 0.032(2) 0.017(2) -0.001(2) -0.004(2) 0.002(2)
O9 0.047(3) 0.036(2) 0.020(3) 0.002(2) 0.005(3) 0.000(2)
O10 0.039(3) 0.032(2) 0.029(3) -0.004(2) 0.000(3) 0.004(2)
O11 0.050(3) 0.017(2) 0.038(3) -0.004(2) 0.010(3) -0.005(2)
O12 0.047(3) 0.027(2) 0.025(3) -0.001(2) 0.001(3) -0.010(2)
O13 0.046(3) 0.026(2) 0.026(3) -0.001(2) -0.003(3) -0.006(2)
O14 0.053(3) 0.017(2) 0.026(3) -0.0049(19) -0.007(2) 0.007(2)
Cr 0.0488(7) 0.0194(5) 0.0198(6) -0.0010(4) -0.0036(6) 0.0007(5)
Mn 0.0492(7) 0.0248(5) 0.0252(6) 0.0008(5) 0.0048(6) 0.0005(5)
Fe 0.0329(5) 0.0308(5) 0.0329(6) 0.0014(4) 0.0059(5) 0.0129(5)
Br1 0.1564(11) 0.0447(5) 0.0471(6) 0.0138(4) 0.0045(7) 0.0302(6)
Br2 0.0471(5) 0.0776(6) 0.0922(8) 0.0076(6) -0.0191(6) 0.0108(5)

loop_
_atom_type_symbol
_atom_type_description
_atom_type_scat_dispersion_real
_atom_type_scat_dispersion_imag
_atom_type_scat_source
C C 0.0033 0.0016 'International Tables Vol C Tables 4.2.6.8 and 6.1.1.4'
H H 0.0000 0.0000 'International Tables Vol C Tables 4.2.6.8 and 6.1.1.4'
N N 0.0061 0.0033 'International Tables Vol C Tables 4.2.6.8 and 6.1.1.4'
O O 0.0106 0.0060 'International Tables Vol C Tables 4.2.6.8 and 6.1.1.4'
Cr Cr 0.3209 0.6236 'International Tables Vol C Tables 4.2.6.8 and 6.1.1.4'
Mn Mn 0.3368 0.7283 'International Tables Vol C Tables 4.2.6.8 and 6.1.1.4'
Fe Fe 0.3463 0.8444 'International Tables Vol C Tables 4.2.6.8 and 6.1.1.4'
Br Br -0.2901 2.4595 'International Tables Vol C Tables 4.2.6.8 and 6.1.1.4'

loop_
_geom_angle_atom_site_label_1
_geom_angle_atom_site_label_2
_geom_angle_atom_site_label_3
_geom_angle
_geom_angle_site_symmetry_1
_geom_angle_site_symmetry_3
O1 C1 C2 118.5(6) . .
O1 C1 C6 123.1(7) . .
C2 C1 C6 118.4(6) . .
C3 C2 C1 121.1(7) . .
C2 C3 C4 119.6(8) . .
C5 C4 C3 120.7(7) . .
C5 C4 Br1 120.4(6) . .
C3 C4 Br1 118.8(6) . .
C4 C5 C6 121.4(6) . .
C5 C6 C1 118.7(7) . .
C5 C6 C7 119.4(6) . .
C1 C6 C7 121.8(6) . .
N1 C7 C6 126.2(6) . .
N1 C8A C9A 104.0(9) . .
N2 C9A C8A 103.9(9) . .
C9B C8B N1 102.7(18) . .
C8B C9B N2 112.6(17) . .
N2 C10 C11 107.9(6) . .
N3 C11 C10 106.8(6) . .
C13A C12A N3 105.7(8) . .
N4 C13A C12A 102.1(9) . .
N3 C12B C13B 96.3(16) . .
C12B C13B N4 109.8(14) . .
N4 C14 C15 125.2(8) . .
C16 C15 C20 119.8(7) . .
C16 C15 C14 118.3(7) . .
C20 C15 C14 121.7(8) . .
C17 C16 C15 121.3(8) . .
C16 C17 C18 119.4(8) . .
C16 C17 Br2 120.2(6) . .
C18 C17 Br2 120.3(6) . .
C17 C18 C19 120.8(7) . .
C18 C19 C20 120.1(8) . .
O2 C20 C19 118.0(7) . .
O2 C20 C15 123.6(7) . .
C19 C20 C15 118.4(8) . .
O5 C21 O3 126.1(6) . .
O5 C21 C22 117.7(6) . .
O3 C21 C22 116.2(5) . .
O6 C22 O4 127.0(6) . .
O6 C22 C21 119.1(6) . .
O4 C22 C21 113.8(6) . .
O9 C23 O7 125.3(7) . .
O9 C23 C24 118.6(7) . .
O7 C23 C24 116.1(6) . .
O10 C24 O8 125.6(7) . .
O10 C24 C23 119.0(6) . .
O8 C24 C23 115.4(7) . .
O11 C25 O13 126.5(6) . .
O11 C25 C26 117.8(6) . .
O13 C25 C26 115.6(5) . .
O12 C26 O14 126.8(6) . 4_755
O12 C26 C25 119.7(6) . .
O14 C26 C25 113.5(7) 4_755 .
C7 N1 C8B 112.1(10) . .
C7 N1 C8A 121.8(6) . .
C8B N1 C8A 36.8(9) . .
C7 N1 Fe 127.7(5) . .
C8B N1 Fe 116.3(9) . .
C8A N1 Fe 108.7(5) . .
C9A N2 C10 103.1(8) . .
C9A N2 C9B 22.8(8) . .
C10 N2 C9B 125.9(10) . .
C9A N2 Fe 115.0(6) . .
C10 N2 Fe 112.3(4) . .
C9B N2 Fe 102.5(9) . .
C12B N3 C11 131.0(11) . .
C12B N3 C12A 44.7(10) . .
C11 N3 C12A 104.5(7) . .
C12B N3 Fe 112.2(10) . .
C11 N3 Fe 113.5(4) . .
C12A N3 Fe 107.0(6) . .
C14 N4 C13A 111.6(8) . .
C14 N4 C13B 128.9(9) . .
C13A N4 C13B 28.0(7) . .
C14 N4 Fe 127.9(5) . .
C13A N4 Fe 118.5(6) . .
C13B N4 Fe 102.8(8) . .
C1 O1 Fe 133.0(4) . .
C20 O2 Fe 131.0(5) . .
C21 O3 Cr 113.0(4) . .
C22 O4 Cr 113.9(4) . .
C21 O5 Mn 112.1(4) . .
C22 O6 Mn 112.4(4) . .
C23 O7 Cr 112.3(4) . .
C24 O8 Cr 112.6(5) . .
C23 O9 Mn 112.9(5) . 2_755
C24 O10 Mn 111.9(4) . 2_755
C25 O11 Mn 112.1(4) . .
C26 O12 Mn 112.8(4) . .
C25 O13 Cr 112.3(4) . 4_755
C26 O14 Cr 113.4(4) 4_745 .
O13 Cr O7 91.53(18) 4_745 .
O13 Cr O8 93.07(18) 4_745 .
O7 Cr O8 83.49(19) . .
O13 Cr O14 83.03(18) 4_745 .
O7 Cr O14 89.14(19) . .
O8 Cr O14 171.58(19) . .
O13 Cr O3 174.2(2) 4_745 .
O7 Cr O3 93.43(18) . .
O8 Cr O3 90.4(2) . .
O14 Cr O3 94.08(19) . .
O13 Cr O4 92.22(18) 4_745 .
O7 Cr O4 174.72(19) . .
O8 Cr O4 92.60(19) . .
O14 Cr O4 95.00(19) . .
O3 Cr O4 83.03(18) . .
O9 Mn O12 100.08(18) 2_754 .
O9 Mn O5 115.66(18) 2_754 .
O12 Mn O5 96.25(17) . .
O9 Mn O11 160.73(18) 2_754 .
O12 Mn O11 77.21(17) . .
O5 Mn O11 83.60(18) . .
O9 Mn O6 90.22(17) 2_754 .
O12 Mn O6 169.09(19) . .
O5 Mn O6 75.86(16) . .
O11 Mn O6 94.23(17) . .
O9 Mn O10 77.14(18) 2_754 2_754
O12 Mn O10 94.08(17) . 2_754
O5 Mn O10 161.67(17) . 2_754
O11 Mn O10 83.98(18) . 2_754
O6 Mn O10 91.69(17) . 2_754
O1 Fe O2 105.7(2) . .
O1 Fe N1 88.0(2) . .
O2 Fe N1 92.5(3) . .
O1 Fe N4 83.4(2) . .
O2 Fe N4 87.7(2) . .
N1 Fe N4 171.1(3) . .
O1 Fe N3 91.5(2) . .
O2 Fe N3 157.5(3) . .
N1 Fe N3 102.8(3) . .
N4 Fe N3 79.8(3) . .
O1 Fe N2 161.38(19) . .
O2 Fe N2 88.5(2) . .
N1 Fe N2 79.3(2) . .
N4 Fe N2 109.6(2) . .
N3 Fe N2 78.3(2) . .

loop_
_geom_bond_atom_site_label_1
_geom_bond_atom_site_label_2
_geom_bond_distance
_geom_bond_site_symmetry_2
C1 O1 1.323(8) .
C1 C2 1.402(10) .
C1 C6 1.413(9) .
C2 C3 1.380(10) .
C3 C4 1.389(10) .
C4 C5 1.346(11) .
C4 Br1 1.906(7) .
C5 C6 1.409(9) .
C6 C7 1.434(10) .
C7 N1 1.286(9) .
C8A N1 1.556(12) .
C8A C9A 1.560(19) .
C9A N2 1.475(12) .
C8B C9B 1.38(3) .
C8B N1 1.44(2) .
C9B N2 1.539(18) .
C10 N2 1.480(8) .
C10 C11 1.512(10) .
C11 N3 1.470(9) .
C12A C13A 1.531(17) .
C12A N3 1.670(13) .
C13A N4 1.434(11) .
C12B N3 1.30(2) .
C12B C13B 1.50(3) .
C13B N4 1.616(19) .
C14 N4 1.269(10) .
C14 C15 1.448(10) .
C15 C16 1.390(11) .
C15 C20 1.410(11) .
C16 C17 1.374(11) .
C17 C18 1.382(11) .
C17 Br2 1.898(8) .
C18 C19 1.392(11) .
C19 C20 1.407(10) .
C20 O2 1.340(10) .
C21 O5 1.243(7) .
C21 O3 1.279(8) .
C21 C22 1.539(9) .
C22 O6 1.219(7) .
C22 O4 1.286(7) .
C23 O9 1.257(8) .
C23 O7 1.270(8) .
C23 C24 1.521(10) .
C24 O10 1.231(8) .
C24 O8 1.272(8) .
C25 O11 1.236(7) .
C25 O13 1.280(8) .
C25 C26 1.548(9) .
C26 O12 1.222(8) .
C26 O14 1.280(7) 4_755
N1 Fe 2.034(5) .
N2 Fe 2.118(6) .
N3 Fe 2.109(6) .
N4 Fe 2.044(7) .
O1 Fe 1.911(5) .
O2 Fe 1.914(6) .
O3 Cr 1.975(4) .
O4 Cr 1.981(4) .
O5 Mn 2.204(5) .
O6 Mn 2.208(4) .
O7 Cr 1.972(5) .
O8 Cr 1.972(5) .
O9 Mn 2.152(5) 2_755
O10 Mn 2.211(5) 2_755
O11 Mn 2.206(5) .
O12 Mn 2.170(4) .
O13 Cr 1.965(4) 4_755
O14 C26 1.280(7) 4_745
O14 Cr 1.974(5) .
Cr O13 1.965(4) 4_745
Mn O9 2.152(5) 2_754
Mn O10 2.211(5) 2_754
